data_7133498
loop_
_publ_author_name
'Zhai, Yong-Chang'
'Yamanaka, Koki'
'Yu, Chu-Yang'
'Wang, Jun-Zhuo'
'Zheng, Xue-Lin'
'Huda, Miftakhul'
'Imai, Naoyuki'
'Igarashi, Takeshi'
'Aoyagi, Shinobu'
'Matsuo, Yutaka'

_publ_section_title
;
 Hydrophobic evaporable fullerene indanone ketone with low sublimation
 temperature and amorphous morphology for inverted perovskite solar cells.
;
_journal_issue 70
_journal_name_full 'Chemical communications (Cambridge, England)'
_journal_page_first 9420
_journal_page_last 9423
_journal_paper_doi 10.1039/d4cc02996h
_journal_volume 60
_journal_year 2024
_chemical_formula_sum 'C68 H3 F3 O'
_chemical_formula_weight 892.70
_space_group_crystal_system monoclinic
_space_group_IT_number 13
_space_group_name_Hall '-P 2yc'
_space_group_name_H-M_alt 'P 1 2/c 1'
_atom_sites_solution_hydrogens geom
_atom_sites_solution_primary dual
_audit_creation_method SHELXL-2018/3
_audit_update_record
;
2024-06-20 deposited with the CCDC.	2024-08-02 downloaded from the CCDC.
;
_cell_angle_alpha 90
_cell_angle_beta 90.496(4)
_cell_angle_gamma 90
_cell_formula_units_Z 4
_cell_length_a 17.3452(8)
_cell_length_b 10.0730(4)
_cell_length_c 19.9427(7)
_cell_measurement_reflns_used 9574
_cell_measurement_temperature 100(2)
_cell_measurement_theta_max 24.9370
_cell_measurement_theta_min 1.9960
_cell_volume 3484.2(2)
_computing_structure_refinement 'SHELXL-2018/3 (Sheldrick, 2018)'
_diffrn_ambient_temperature 100(2)
_diffrn_measured_fraction_theta_full 1.000
_diffrn_measured_fraction_theta_max 0.987
_diffrn_measurement_device_type 'EIGER2 16M Xe'
_diffrn_radiation_type synchrotron
_diffrn_radiation_wavelength 0.700
_diffrn_reflns_av_unetI/netI 0.1402
_diffrn_reflns_Laue_measured_fraction_full 1.000
_diffrn_reflns_Laue_measured_fraction_max 0.987
_diffrn_reflns_limit_h_max 20
_diffrn_reflns_limit_h_min -20
_diffrn_reflns_limit_k_max 12
_diffrn_reflns_limit_k_min -12
_diffrn_reflns_limit_l_max 24
_diffrn_reflns_limit_l_min -23
_diffrn_reflns_number 10860
_diffrn_reflns_point_group_measured_fraction_full 1.000
_diffrn_reflns_point_group_measured_fraction_max 0.987
_diffrn_reflns_theta_full 24.835
_diffrn_reflns_theta_max 25.098
_diffrn_reflns_theta_min 1.991
_diffrn_source 'SPring-8 BL41XU'
_exptl_absorpt_coefficient_mu 0.106
_exptl_absorpt_correction_type none
_exptl_crystal_density_diffrn 1.702
_exptl_crystal_description plate
_exptl_crystal_F_000 1784
_exptl_crystal_size_max 0.100
_exptl_crystal_size_mid 0.080
_exptl_crystal_size_min 0.040
_refine_diff_density_max 0.633
_refine_diff_density_min -0.451
_refine_diff_density_rms 0.110
_refine_ls_extinction_method none
_refine_ls_goodness_of_fit_ref 0.856
_refine_ls_hydrogen_treatment constr
_refine_ls_matrix_type full
_refine_ls_number_parameters 650
_refine_ls_number_reflns 10860
_refine_ls_number_restraints 1557
_refine_ls_restrained_S_all 0.810
_refine_ls_R_factor_all 0.1789
_refine_ls_R_factor_gt 0.1141
_refine_ls_shift/su_max 0.020
_refine_ls_shift/su_mean 0.004
_refine_ls_structure_factor_coef Fsqd
_refine_ls_weighting_details 'w=1/[\s^2^(Fo^2^)+(0.1788P)^2^] where P=(Fo^2^+2Fc^2^)/3'
_refine_ls_weighting_scheme calc
_refine_ls_wR_factor_gt 0.2959
_refine_ls_wR_factor_ref 0.3127
_reflns_Friedel_coverage 0.000
_reflns_number_gt 3639
_reflns_number_total 10860
_reflns_threshold_expression 'I > 2\s(I)'
_cod_data_source_file d4cc02996h2.cif
_cod_data_source_block CF3-FIDO_sq5
_cod_depositor_comments 'Adding full bibliography for 7133498.cif.'
_cod_original_sg_symbol_H-M 'P 2/c'
_cod_database_code 7133498
_shelx_shelxl_version_number 2018/3
_shelx_space_group_comment
;
The symmetry employed for this shelxl refinement is uniquely defined
by the following loop, which should always be used as a source of
symmetry information in preference to the above space-group names.
They are only intended as comments.
;
_shelx_estimated_absorpt_t_min 0.989
_shelx_estimated_absorpt_t_max 0.996

loop_
_space_group_symop_operation_xyz
'x, y, z'
'x, -y, z+1/2'
'-x, -y, -z'
'-x, y, -z-1/2'

loop_
_atom_site_label
_atom_site_type_symbol
_atom_site_fract_x
_atom_site_fract_y
_atom_site_fract_z
_atom_site_U_iso_or_equiv
_atom_site_adp_type
_atom_site_occupancy
_atom_site_site_symmetry_order
_atom_site_calc_flag
_atom_site_refinement_flags_posn
_atom_site_refinement_flags_adp
_atom_site_refinement_flags_occupancy
_atom_site_disorder_assembly
_atom_site_disorder_group
F1 F 0.5013(4) 0.5636(7) 0.5755(4) 0.118(2) Uani 1 1 d . U . . .
F2 F 0.5579(3) 0.6913(6) 0.6450(4) 0.113(2) Uani 1 1 d . U . . .
F3 F 0.5159(4) 0.5104(9) 0.6767(5) 0.142(3) Uani 1 1 d . U . . .
O1 O 0.8980(4) 0.3181(7) 0.5823(4) 0.0813(19) Uani 1 1 d . U . . .
C1 C 0.6908(5) 0.2663(9) 0.4277(5) 0.062(2) Uani 1 1 d . U . . .
C2 C 0.7142(5) 0.2310(10) 0.5002(4) 0.065(2) Uani 1 1 d . U . . .
C3 C 0.6648(5) 0.1083(10) 0.5123(4) 0.063(2) Uani 1 1 d . U . . .
C4 C 0.6014(5) 0.1049(10) 0.4628(4) 0.064(2) Uani 1 1 d . U . . .
C5 C 0.6180(5) 0.1995(8) 0.4116(5) 0.060(2) Uani 1 1 d . U . . .
C6 C 0.5997(6) 0.1717(10) 0.3442(5) 0.071(2) Uani 1 1 d . U . . .
C7 C 0.6519(6) 0.2076(10) 0.2923(5) 0.067(2) Uani 1 1 d . U . . .
C8 C 0.7207(6) 0.2615(10) 0.3074(5) 0.068(2) Uani 1 1 d . U . . .
C9 C 0.7408(5) 0.2944(8) 0.3774(5) 0.062(2) Uani 1 1 d . U . . .
C10 C 0.8256(5) 0.2700(10) 0.3867(5) 0.066(2) Uani 1 1 d . U . . .
C11 C 0.8517(5) 0.2185(10) 0.4462(4) 0.064(2) Uani 1 1 d . U . . .
C12 C 0.8041(5) 0.2046(10) 0.5091(4) 0.065(2) Uani 1 1 d . U . . .
C13 C 0.8253(5) 0.0636(10) 0.5295(4) 0.064(2) Uani 1 1 d . U . . .
C14 C 0.7708(5) -0.0257(10) 0.5503(4) 0.062(2) Uani 1 1 d . U . . .
C15 C 0.6900(5) -0.0049(9) 0.5420(4) 0.0571(19) Uani 1 1 d . U . . .
C16 C 0.6550(6) -0.1291(10) 0.5245(4) 0.068(2) Uani 1 1 d . U . . .
C17 C 0.5920(5) -0.1405(10) 0.4774(5) 0.068(2) Uani 1 1 d . U . . .
C18 C 0.5662(5) -0.0184(10) 0.4458(5) 0.068(2) Uani 1 1 d . U . . .
C19 C 0.5479(5) -0.0439(11) 0.3786(5) 0.071(2) Uani 1 1 d . U . . .
C20 C 0.5631(5) 0.0444(10) 0.3276(5) 0.067(2) Uani 1 1 d . U . . .
C21 C 0.5931(5) 0.0015(11) 0.2650(5) 0.072(2) Uani 1 1 d . U . . .
C22 C 0.6472(5) 0.1010(11) 0.2424(5) 0.073(2) Uani 1 1 d . U . . .
C23 C 0.7166(6) 0.0605(11) 0.2117(5) 0.073(2) Uani 1 1 d . U . . .
C24 C 0.7891(6) 0.1245(10) 0.2274(4) 0.067(2) Uani 1 1 d . U . . .
C25 C 0.7911(6) 0.2209(9) 0.2750(4) 0.065(2) Uani 1 1 d . U . . .
C26 C 0.8539(6) 0.2276(10) 0.3243(5) 0.068(2) Uani 1 1 d . U . . .
C27 C 0.9119(5) 0.1313(10) 0.3201(5) 0.067(2) Uani 1 1 d . U . . .
C28 C 0.9399(5) 0.0746(10) 0.3846(5) 0.068(2) Uani 1 1 d . U . . .
C29 C 0.9113(5) 0.1172(10) 0.4447(5) 0.068(2) Uani 1 1 d . U . . .
C30 C 0.8944(5) 0.0212(11) 0.4976(5) 0.067(2) Uani 1 1 d . U . . .
C31 C 0.9084(5) -0.1126(11) 0.4862(5) 0.072(2) Uani 1 1 d . U . . .
C32 C 0.8522(6) -0.2090(10) 0.5074(5) 0.071(2) Uani 1 1 d . U . . .
C33 C 0.7846(6) -0.1673(10) 0.5385(4) 0.066(2) Uani 1 1 d . U . . .
C34 C 0.7139(6) -0.2299(9) 0.5224(4) 0.066(2) Uani 1 1 d . U . . .
C35 C 0.7103(6) -0.3326(9) 0.4746(5) 0.068(2) Uani 1 1 d . U . . .
C36 C 0.6471(6) -0.3378(10) 0.4267(5) 0.069(2) Uani 1 1 d . U . . .
C37 C 0.5886(5) -0.2409(10) 0.4304(5) 0.066(2) Uani 1 1 d . U . . .
C38 C 0.5617(5) -0.1886(10) 0.3680(5) 0.074(2) Uani 1 1 d . U . . .
C39 C 0.5907(5) -0.2281(11) 0.3056(5) 0.077(2) Uani 1 1 d . U . . .
C40 C 0.6070(5) -0.1292(11) 0.2532(5) 0.073(2) Uani 1 1 d . U . . .
C41 C 0.6763(6) -0.1735(10) 0.2199(4) 0.070(2) Uani 1 1 d . U . . .
C42 C 0.7318(6) -0.0791(10) 0.1991(4) 0.070(2) Uani 1 1 d . U . . .
C43 C 0.8116(6) -0.1006(11) 0.2080(4) 0.069(2) Uani 1 1 d . U . . .
C44 C 0.8474(6) 0.0285(11) 0.2251(4) 0.071(2) Uani 1 1 d . U . . .
C45 C 0.9074(6) 0.0288(11) 0.2723(5) 0.073(2) Uani 1 1 d . U . . .
C46 C 0.9354(5) -0.0928(10) 0.3038(5) 0.065(2) Uani 1 1 d . U . . .
C47 C 0.9546(5) -0.0675(11) 0.3720(5) 0.070(2) Uani 1 1 d . U . . .
C48 C 0.9394(5) -0.1601(10) 0.4226(5) 0.065(2) Uani 1 1 d . U . . .
C49 C 0.9031(5) -0.2839(10) 0.4052(5) 0.070(2) Uani 1 1 d . U . . .
C50 C 0.8503(6) -0.3165(10) 0.4580(5) 0.069(2) Uani 1 1 d . U . . .
C51 C 0.7805(6) -0.3729(9) 0.4443(5) 0.070(2) Uani 1 1 d . U . . .
C52 C 0.7572(5) -0.4026(7) 0.3732(4) 0.060(2) Uani 1 1 d . U . . .
C53 C 0.6780(6) -0.3801(10) 0.3659(5) 0.072(2) Uani 1 1 d . U . . .
C54 C 0.6499(5) -0.3275(10) 0.3042(5) 0.068(2) Uani 1 1 d . U . . .
C55 C 0.7033(6) -0.2928(9) 0.2525(5) 0.067(2) Uani 1 1 d . U . . .
C56 C 0.7820(5) -0.3153(9) 0.2608(4) 0.064(2) Uani 1 1 d . U . . .
C57 C 0.8371(6) -0.2191(10) 0.2378(5) 0.070(2) Uani 1 1 d . U . . .
C58 C 0.9002(5) -0.2124(9) 0.2876(4) 0.061(2) Uani 1 1 d . U . . .
C59 C 0.8850(5) -0.3126(9) 0.3399(4) 0.060(2) Uani 1 1 d . U . . .
C60 C 0.8105(6) -0.3730(10) 0.3243(5) 0.072(2) Uani 1 1 d . U . . .
C61 C 0.6983(5) 0.3446(10) 0.5499(5) 0.069(2) Uani 1 1 d . U . . .
C62 C 0.7661(5) 0.3858(10) 0.5817(5) 0.067(2) Uani 1 1 d . U . . .
C63 C 0.8303(5) 0.3113(9) 0.5631(5) 0.062(2) Uani 1 1 d . U . . .
C64 C 0.6252(5) 0.4025(9) 0.5633(4) 0.057(2) Uani 1 1 d . U . . .
H64 H 0.579570 0.372380 0.541425 0.068 Uiso 1 1 calc R U . . .
C65 C 0.6237(5) 0.5028(10) 0.6088(5) 0.068(2) Uani 1 1 d . U . . .
C66 C 0.6930(5) 0.5509(9) 0.6404(4) 0.064(2) Uani 1 1 d . U . . .
H66 H 0.689124 0.623236 0.670709 0.077 Uiso 1 1 calc R U . . .
C67 C 0.7658(5) 0.4964(10) 0.6288(4) 0.070(2) Uani 1 1 d . U . . .
H67 H 0.811408 0.528854 0.649886 0.084 Uiso 1 1 calc R U . . .
C68 C 0.5521(6) 0.5675(10) 0.6259(6) 0.074(2) Uani 1 1 d . U . . .

loop_
_atom_site_aniso_label
_atom_site_aniso_U_11
_atom_site_aniso_U_22
_atom_site_aniso_U_33
_atom_site_aniso_U_23
_atom_site_aniso_U_13
_atom_site_aniso_U_12
F1 0.097(4) 0.119(6) 0.138(5) -0.047(5) -0.012(4) 0.033(4)
F2 0.064(4) 0.080(4) 0.194(7) -0.050(4) 0.021(4) -0.003(3)
F3 0.117(6) 0.137(6) 0.173(7) 0.053(6) 0.078(5) 0.046(5)
O1 0.071(4) 0.084(5) 0.088(4) -0.026(4) 0.004(3) 0.000(4)
C1 0.060(5) 0.041(5) 0.086(5) 0.001(4) 0.015(4) 0.008(4)
C2 0.067(5) 0.067(5) 0.060(5) -0.013(4) 0.008(4) -0.006(4)
C3 0.056(5) 0.068(5) 0.067(5) 0.002(4) 0.014(4) 0.004(4)
C4 0.048(5) 0.071(5) 0.072(5) -0.009(4) 0.018(3) 0.005(4)
C5 0.051(4) 0.045(5) 0.084(5) -0.007(4) 0.013(4) 0.015(4)
C6 0.063(5) 0.065(6) 0.086(5) -0.013(5) 0.006(4) 0.020(4)
C7 0.067(5) 0.064(6) 0.070(5) 0.016(4) 0.002(4) 0.023(4)
C8 0.070(5) 0.057(6) 0.077(5) 0.023(4) 0.009(4) 0.008(4)
C9 0.079(5) 0.033(5) 0.076(5) 0.005(4) 0.014(4) 0.005(4)
C10 0.072(5) 0.062(6) 0.065(5) -0.001(4) 0.010(4) -0.008(5)
C11 0.065(5) 0.061(6) 0.066(5) 0.004(4) 0.012(4) -0.008(4)
C12 0.070(5) 0.065(5) 0.060(5) 0.000(4) 0.004(4) -0.008(4)
C13 0.060(5) 0.071(5) 0.061(5) -0.006(4) -0.009(4) -0.001(4)
C14 0.076(5) 0.063(5) 0.048(5) -0.009(4) 0.014(4) 0.000(4)
C15 0.076(5) 0.060(5) 0.036(4) -0.008(3) 0.014(4) -0.001(4)
C16 0.080(6) 0.061(5) 0.063(5) 0.002(4) 0.017(4) -0.007(4)
C17 0.063(5) 0.071(5) 0.071(5) -0.004(4) 0.020(4) -0.012(4)
C18 0.051(5) 0.070(5) 0.081(5) -0.008(4) 0.018(4) -0.005(4)
C19 0.040(5) 0.087(6) 0.086(5) -0.013(4) 0.007(4) 0.000(4)
C20 0.048(5) 0.074(6) 0.079(5) -0.009(4) -0.016(4) 0.013(4)
C21 0.069(6) 0.076(5) 0.070(5) -0.015(5) -0.010(4) 0.007(4)
C22 0.069(5) 0.084(6) 0.065(5) 0.002(4) -0.013(4) 0.003(5)
C23 0.088(5) 0.076(6) 0.055(5) 0.016(4) -0.004(4) 0.009(5)
C24 0.089(6) 0.073(6) 0.038(4) 0.016(4) 0.014(4) 0.006(4)
C25 0.088(5) 0.054(5) 0.054(5) 0.016(4) 0.004(4) 0.003(5)
C26 0.070(5) 0.067(6) 0.066(5) 0.003(4) 0.014(4) -0.015(4)
C27 0.051(5) 0.074(6) 0.076(5) -0.006(4) 0.018(4) -0.020(4)
C28 0.052(5) 0.062(5) 0.091(5) -0.009(4) 0.015(4) -0.019(4)
C29 0.051(5) 0.075(6) 0.077(5) -0.004(4) -0.006(4) -0.011(4)
C30 0.054(5) 0.078(6) 0.069(5) 0.005(4) -0.012(4) 0.002(4)
C31 0.064(6) 0.070(5) 0.083(6) -0.003(5) -0.012(4) 0.011(4)
C32 0.075(5) 0.069(6) 0.068(5) 0.015(4) -0.014(4) 0.015(4)
C33 0.087(5) 0.067(5) 0.045(5) 0.011(4) 0.004(4) 0.004(4)
C34 0.090(6) 0.047(5) 0.062(5) 0.021(4) 0.016(4) -0.003(4)
C35 0.083(5) 0.045(5) 0.075(5) 0.017(4) 0.008(4) -0.005(4)
C36 0.075(5) 0.054(6) 0.077(5) -0.007(4) 0.011(4) -0.015(4)
C37 0.055(5) 0.066(5) 0.077(5) 0.002(4) 0.020(4) -0.017(4)
C38 0.057(5) 0.077(6) 0.088(5) -0.018(5) 0.012(4) -0.019(5)
C39 0.054(5) 0.089(7) 0.088(6) -0.023(5) 0.000(4) -0.016(4)
C40 0.061(5) 0.078(5) 0.079(6) -0.016(5) -0.012(4) -0.008(4)
C41 0.071(5) 0.074(6) 0.065(6) -0.013(4) -0.006(4) 0.004(4)
C42 0.091(6) 0.072(5) 0.048(5) -0.006(4) 0.011(4) 0.003(5)
C43 0.090(6) 0.077(5) 0.041(5) -0.007(4) 0.018(4) 0.001(4)
C44 0.082(6) 0.077(6) 0.053(5) -0.002(4) 0.022(4) -0.005(4)
C45 0.071(6) 0.073(6) 0.076(6) -0.003(4) 0.022(4) -0.006(5)
C46 0.044(5) 0.070(5) 0.083(5) -0.014(4) 0.018(4) 0.006(4)
C47 0.045(5) 0.079(5) 0.086(5) -0.006(4) 0.014(4) 0.008(4)
C48 0.045(5) 0.064(5) 0.085(5) -0.005(4) 0.002(4) 0.010(4)
C49 0.068(6) 0.058(5) 0.083(5) -0.012(4) 0.007(4) 0.017(4)
C50 0.073(5) 0.062(6) 0.073(5) 0.012(4) 0.000(4) 0.016(4)
C51 0.087(5) 0.044(5) 0.078(5) 0.015(4) 0.008(4) 0.008(4)
C52 0.079(5) 0.024(4) 0.078(5) -0.007(4) 0.013(4) -0.010(4)
C53 0.083(5) 0.061(6) 0.071(5) -0.013(4) 0.010(4) -0.016(5)
C54 0.064(5) 0.067(6) 0.074(5) -0.020(4) 0.008(4) -0.015(4)
C55 0.079(5) 0.055(5) 0.067(5) -0.027(4) 0.002(4) -0.012(4)
C56 0.070(5) 0.061(5) 0.061(5) -0.014(4) 0.016(4) -0.002(4)
C57 0.076(6) 0.066(5) 0.066(5) -0.008(4) 0.012(4) -0.006(4)
C58 0.053(5) 0.062(5) 0.070(5) -0.012(4) 0.021(3) 0.010(4)
C59 0.054(4) 0.050(5) 0.075(5) -0.002(4) 0.020(4) 0.020(4)
C60 0.077(5) 0.060(6) 0.080(5) 0.005(5) 0.017(4) -0.003(5)
C61 0.065(5) 0.071(6) 0.071(5) 0.002(4) 0.009(4) -0.003(4)
C62 0.056(5) 0.074(6) 0.073(6) 0.005(4) 0.008(4) -0.002(4)
C63 0.058(5) 0.051(5) 0.078(5) 0.008(4) 0.006(4) 0.003(4)
C64 0.062(5) 0.054(5) 0.055(5) 0.003(4) 0.003(4) -0.005(4)
C65 0.071(5) 0.061(5) 0.072(6) 0.000(4) 0.012(4) -0.008(4)
C66 0.088(5) 0.042(5) 0.062(5) 0.017(4) 0.008(4) -0.006(4)
C67 0.080(6) 0.073(6) 0.057(5) 0.001(4) 0.009(4) -0.001(5)
C68 0.073(6) 0.055(5) 0.092(6) 0.000(5) 0.005(4) -0.014(5)

loop_
_atom_type_symbol
_atom_type_description
_atom_type_scat_dispersion_real
_atom_type_scat_dispersion_imag
_atom_type_scat_source
C C 0.0033 0.0016 'International Tables Vol C Tables 4.2.6.8 and 6.1.1.4'
F F 0.0174 0.0103 'International Tables Vol C Tables 4.2.6.8 and 6.1.1.4'
O O 0.0110 0.0060 'International Tables Vol C Tables 4.2.6.8 and 6.1.1.4'
H H 0.0000 0.0000 'International Tables Vol C Tables 4.2.6.8 and 6.1.1.4'

loop_
_geom_angle_atom_site_label_1
_geom_angle_atom_site_label_2
_geom_angle_atom_site_label_3
_geom_angle
_geom_angle_site_symmetry_1
_geom_angle_site_symmetry_3
_geom_angle_publ_flag
C9 C1 C5 119.2(9) . . ?
C9 C1 C2 125.1(8) . . ?
C5 C1 C2 108.7(7) . . ?
C3 C2 C1 101.1(7) . . ?
C3 C2 C61 113.3(7) . . ?
C1 C2 C61 112.7(8) . . ?
C3 C2 C12 113.5(9) . . ?
C1 C2 C12 113.3(6) . . ?
C61 C2 C12 103.5(7) . . ?
C15 C3 C4 120.6(9) . . ?
C15 C3 C2 124.9(8) . . ?
C4 C3 C2 109.3(8) . . ?
C18 C4 C5 120.1(8) . . ?
C18 C4 C3 119.7(9) . . ?
C5 C4 C3 108.1(8) . . ?
C6 C5 C4 120.3(9) . . ?
C6 C5 C1 119.2(8) . . ?
C4 C5 C1 109.2(8) . . ?
C5 C6 C7 120.2(9) . . ?
C5 C6 C20 119.0(9) . . ?
C7 C6 C20 109.4(8) . . ?
C8 C7 C6 120.5(9) . . ?
C8 C7 C22 119.6(8) . . ?
C6 C7 C22 105.9(9) . . ?
C7 C8 C25 122.5(10) . . ?
C7 C8 C9 120.4(8) . . ?
C25 C8 C9 107.0(8) . . ?
C1 C9 C8 120.3(9) . . ?
C1 C9 C10 120.3(8) . . ?
C8 C9 C10 107.7(7) . . ?
C11 C10 C26 122.4(9) . . ?
C11 C10 C9 119.0(8) . . ?
C26 C10 C9 106.8(8) . . ?
C10 C11 C29 118.6(8) . . ?
C10 C11 C12 125.1(9) . . ?
C29 C11 C12 110.2(8) . . ?
C11 C12 C13 100.1(8) . . ?
C11 C12 C63 110.2(8) . . ?
C13 C12 C63 112.6(7) . . ?
C11 C12 C2 115.6(8) . . ?
C13 C12 C2 114.9(8) . . ?
C63 C12 C2 103.8(7) . . ?
C14 C13 C30 121.4(9) . . ?
C14 C13 C12 121.9(8) . . ?
C30 C13 C12 111.3(8) . . ?
C13 C14 C15 123.2(9) . . ?
C13 C14 C33 118.4(8) . . ?
C15 C14 C33 106.6(8) . . ?
C3 C15 C14 119.2(8) . . ?
C3 C15 C16 119.6(8) . . ?
C14 C15 C16 108.3(8) . . ?
C15 C16 C34 108.8(9) . . ?
C15 C16 C17 123.1(9) . . ?
C34 C16 C17 117.3(9) . . ?
C37 C17 C16 122.0(10) . . ?
C37 C17 C18 108.4(9) . . ?
C16 C17 C18 116.4(9) . . ?
C19 C18 C4 118.8(9) . . ?
C19 C18 C17 109.1(9) . . ?
C4 C18 C17 120.4(9) . . ?
C20 C19 C18 123.0(9) . . ?
C20 C19 C38 119.5(9) . . ?
C18 C19 C38 106.2(9) . . ?
C19 C20 C21 121.6(9) . . ?
C19 C20 C6 118.8(9) . . ?
C21 C20 C6 107.7(9) . . ?
C40 C21 C20 120.9(10) . . ?
C40 C21 C22 120.0(9) . . ?
C20 C21 C22 107.7(9) . . ?
C23 C22 C21 119.4(10) . . ?
C23 C22 C7 117.5(9) . . ?
C21 C22 C7 109.2(9) . . ?
C22 C23 C24 121.2(10) . . ?
C22 C23 C42 120.7(10) . . ?
C24 C23 C42 108.1(9) . . ?
C25 C24 C44 120.1(9) . . ?
C25 C24 C23 119.3(9) . . ?
C44 C24 C23 108.2(9) . . ?
C24 C25 C8 119.8(10) . . ?
C24 C25 C26 121.2(9) . . ?
C8 C25 C26 108.3(8) . . ?
C27 C26 C10 121.2(9) . . ?
C27 C26 C25 117.3(9) . . ?
C10 C26 C25 110.2(9) . . ?
C26 C27 C45 120.8(9) . . ?
C26 C27 C28 116.4(8) . . ?
C45 C27 C28 108.7(9) . . ?
C29 C28 C47 121.1(9) . . ?
C29 C28 C27 121.3(9) . . ?
C47 C28 C27 106.3(8) . . ?
C28 C29 C11 120.0(9) . . ?
C28 C29 C30 120.0(10) . . ?
C11 C29 C30 107.7(8) . . ?
C31 C30 C13 120.8(9) . . ?
C31 C30 C29 119.2(9) . . ?
C13 C30 C29 107.3(8) . . ?
C30 C31 C32 119.1(9) . . ?
C30 C31 C48 121.7(9) . . ?
C32 C31 C48 106.8(9) . . ?
C33 C32 C31 120.0(9) . . ?
C33 C32 C50 120.5(9) . . ?
C31 C32 C50 108.2(9) . . ?
C32 C33 C34 119.6(9) . . ?
C32 C33 C14 120.3(9) . . ?
C34 C33 C14 109.2(8) . . ?
C35 C34 C33 121.0(9) . . ?
C35 C34 C16 120.6(9) . . ?
C33 C34 C16 107.1(9) . . ?
C34 C35 C51 117.7(9) . . ?
C34 C35 C36 120.1(9) . . ?
C51 C35 C36 110.8(9) . . ?
C53 C36 C37 122.5(9) . . ?
C53 C36 C35 106.8(9) . . ?
C37 C36 C35 118.8(9) . . ?
C17 C37 C36 121.1(9) . . ?
C17 C37 C38 109.5(9) . . ?
C36 C37 C38 116.2(8) . . ?
C39 C38 C37 123.5(10) . . ?
C39 C38 C19 117.5(10) . . ?
C37 C38 C19 106.8(9) . . ?
C38 C39 C54 118.5(10) . . ?
C38 C39 C40 120.6(10) . . ?
C54 C39 C40 108.4(8) . . ?
C21 C40 C41 121.8(10) . . ?
C21 C40 C39 119.8(9) . . ?
C41 C40 C39 106.4(9) . . ?
C42 C41 C55 118.2(9) . . ?
C42 C41 C40 119.7(9) . . ?
C55 C41 C40 108.5(9) . . ?
C43 C42 C41 121.9(10) . . ?
C43 C42 C23 107.8(9) . . ?
C41 C42 C23 118.3(9) . . ?
C57 C43 C42 119.3(9) . . ?
C57 C43 C44 121.2(9) . . ?
C42 C43 C44 107.8(9) . . ?
C45 C44 C24 120.7(9) . . ?
C45 C44 C43 117.8(10) . . ?
C24 C44 C43 108.1(9) . . ?
C44 C45 C27 119.7(10) . . ?
C44 C45 C46 122.1(10) . . ?
C27 C45 C46 108.0(9) . . ?
C58 C46 C47 118.5(9) . . ?
C58 C46 C45 119.1(9) . . ?
C47 C46 C45 109.6(9) . . ?
C48 C47 C46 121.7(10) . . ?
C48 C47 C28 119.3(8) . . ?
C46 C47 C28 107.3(9) . . ?
C47 C48 C49 119.2(9) . . ?
C47 C48 C31 118.7(9) . . ?
C49 C48 C31 109.3(8) . . ?
C59 C49 C50 120.4(9) . . ?
C59 C49 C48 120.6(9) . . ?
C50 C49 C48 107.5(8) . . ?
C51 C50 C49 121.2(9) . . ?
C51 C50 C32 117.3(9) . . ?
C49 C50 C32 108.2(9) . . ?
C50 C51 C35 123.8(10) . . ?
C50 C51 C52 120.3(8) . . ?
C35 C51 C52 103.5(9) . . ?
C60 C52 C53 123.6(9) . . ?
C60 C52 C51 116.6(9) . . ?
C53 C52 C51 108.8(7) . . ?
C36 C53 C52 110.0(9) . . ?
C36 C53 C54 120.5(10) . . ?
C52 C53 C54 118.6(8) . . ?
C53 C54 C55 119.6(9) . . ?
C53 C54 C39 118.9(8) . . ?
C55 C54 C39 108.1(9) . . ?
C56 C55 C54 120.9(9) . . ?
C56 C55 C41 120.2(9) . . ?
C54 C55 C41 108.5(9) . . ?
C55 C56 C57 120.4(9) . . ?
C55 C56 C60 119.2(8) . . ?
C57 C56 C60 108.7(8) . . ?
C43 C57 C56 120.0(9) . . ?
C43 C57 C58 118.5(9) . . ?
C56 C57 C58 107.9(8) . . ?
C46 C58 C57 121.2(9) . . ?
C46 C58 C59 120.7(8) . . ?
C57 C58 C59 108.0(8) . . ?
C49 C59 C60 119.2(8) . . ?
C49 C59 C58 119.1(9) . . ?
C60 C59 C58 107.3(8) . . ?
C52 C60 C59 122.4(9) . . ?
C52 C60 C56 118.0(9) . . ?
C59 C60 C56 108.0(7) . . ?
C62 C61 C64 122.8(9) . . ?
C62 C61 C2 111.0(8) . . ?
C64 C61 C2 126.2(8) . . ?
C63 C62 C61 113.0(9) . . ?
C63 C62 C67 126.1(9) . . ?
C61 C62 C67 120.9(8) . . ?
O1 C63 C62 130.3(9) . . ?
O1 C63 C12 121.0(8) . . ?
C62 C63 C12 108.7(8) . . ?
C65 C64 C61 116.9(8) . . ?
C64 C65 C66 121.6(9) . . ?
C64 C65 C68 120.9(9) . . ?
C66 C65 C68 117.5(9) . . ?
C67 C66 C65 123.3(9) . . ?
C66 C67 C62 114.4(8) . . ?
F2 C68 F3 103.1(9) . . ?
F2 C68 F1 107.3(9) . . ?
F3 C68 F1 104.4(9) . . ?
F2 C68 C65 115.8(8) . . ?
F3 C68 C65 113.5(9) . . ?
F1 C68 C65 111.8(9) . . ?

loop_
_geom_bond_atom_site_label_1
_geom_bond_atom_site_label_2
_geom_bond_distance
_geom_bond_site_symmetry_2
_geom_bond_publ_flag
F1 C68 1.332(13) . ?
F2 C68 1.308(11) . ?
F3 C68 1.327(12) . ?
O1 C63 1.234(11) . ?
C1 C9 1.362(12) . ?
C1 C5 1.463(13) . ?
C1 C2 1.539(13) . ?
C2 C3 1.525(13) . ?
C2 C61 1.541(13) . ?
C2 C12 1.590(14) . ?
C3 C15 1.355(12) . ?
C3 C4 1.472(13) . ?
C4 C18 1.423(13) . ?
C4 C5 1.427(13) . ?
C5 C6 1.406(13) . ?
C6 C7 1.428(13) . ?
C6 C20 1.467(14) . ?
C7 C8 1.342(14) . ?
C7 C22 1.466(14) . ?
C8 C25 1.447(13) . ?
C8 C9 1.473(14) . ?
C9 C10 1.502(13) . ?
C10 C11 1.369(13) . ?
C10 C26 1.408(13) . ?
C11 C29 1.452(13) . ?
C11 C12 1.515(12) . ?
C12 C13 1.521(14) . ?
C12 C63 1.584(13) . ?
C13 C14 1.372(13) . ?
C13 C30 1.428(13) . ?
C14 C15 1.427(12) . ?
C14 C33 1.465(14) . ?
C15 C16 1.433(13) . ?
C16 C34 1.442(13) . ?
C16 C17 1.439(15) . ?
C17 C37 1.380(13) . ?
C17 C18 1.450(14) . ?
C18 C19 1.397(14) . ?
C19 C20 1.380(14) . ?
C19 C38 1.493(14) . ?
C20 C21 1.422(13) . ?
C21 C40 1.360(15) . ?
C21 C22 1.448(15) . ?
C22 C23 1.416(14) . ?
C23 C24 1.445(14) . ?
C23 C42 1.453(14) . ?
C24 C25 1.358(13) . ?
C24 C44 1.402(14) . ?
C25 C26 1.462(14) . ?
C26 C27 1.401(14) . ?
C27 C45 1.407(14) . ?
C27 C28 1.484(14) . ?
C28 C29 1.370(13) . ?
C28 C47 1.476(13) . ?
C29 C30 1.462(13) . ?
C30 C31 1.388(15) . ?
C31 C32 1.442(14) . ?
C31 C48 1.461(14) . ?
C32 C33 1.396(13) . ?
C32 C50 1.463(14) . ?
C33 C34 1.414(14) . ?
C34 C35 1.407(13) . ?
C35 C51 1.423(13) . ?
C35 C36 1.448(15) . ?
C36 C53 1.398(13) . ?
C36 C37 1.410(14) . ?
C37 C38 1.426(15) . ?
C38 C39 1.404(14) . ?
C39 C54 1.434(14) . ?
C39 C40 1.473(15) . ?
C40 C41 1.448(13) . ?
C41 C42 1.417(14) . ?
C41 C55 1.443(14) . ?
C42 C43 1.410(14) . ?
C43 C57 1.404(14) . ?
C43 C44 1.480(15) . ?
C44 C45 1.397(14) . ?
C45 C46 1.457(14) . ?
C46 C58 1.387(13) . ?
C46 C47 1.422(14) . ?
C47 C48 1.401(14) . ?
C48 C49 1.438(13) . ?
C49 C59 1.368(13) . ?
C49 C50 1.441(13) . ?
C50 C51 1.363(14) . ?
C51 C52 1.501(13) . ?
C52 C60 1.382(12) . ?
C52 C53 1.400(13) . ?
C53 C54 1.422(15) . ?
C54 C55 1.434(13) . ?
C55 C56 1.394(13) . ?
C56 C57 1.438(13) . ?
C56 C60 1.473(13) . ?
C57 C58 1.473(14) . ?
C58 C59 1.476(12) . ?
C59 C60 1.459(13) . ?
C61 C62 1.394(14) . ?
C61 C64 1.422(13) . ?
C62 C63 1.397(13) . ?
C62 C67 1.457(14) . ?
C64 C65 1.359(12) . ?
C65 C66 1.436(13) . ?
C65 C68 1.446(13) . ?
C66 C67 1.399(12) . ?
